data_2107021
loop_
_publ_author_name
'Kools, F.X.N.M.'
'Koster, A.S.'
'Rieck, G.D.'

_publ_section_title
;
 The structures of potassium, rubidium and cesium molybdate and tungstate
;
_journal_name_full 'Acta Crystallographica B (24,1968-38,1982)'
_journal_page_first 1974
_journal_page_last 1977
_journal_volume 26
_journal_year 1970
_chemical_formula_sum 'Cs2 Mo'
_chemical_name_systematic 'Cs2 (Mo O4)'
_space_group_IT_number 62
_symmetry_space_group_name_Hall '-P 2n 2a'
_symmetry_space_group_name_H-M 'P m c n'
_cell_angle_alpha 90
_cell_angle_beta 90
_cell_angle_gamma 90
_cell_formula_units_Z 4
_cell_length_a 6.551
_cell_length_b 11.586
_cell_length_c 8.499
_cell_volume 645.073
_citation_journal_id_ASTM ACBCAR
_cod_data_source_file Kools_ACBCAR_1970_355.cif
_cod_data_source_block Cs2Mo1
_cod_original_cell_volume 645.0731
_cod_original_sg_symbol_Hall '-P 2ac 2n (y,z,x)'
_cod_original_formula_sum 'Cs2 Mo1'
_cod_database_code 2107021

loop_
_symmetry_equiv_pos_as_xyz
x,y,z
-x,y+1/2,-z+1/2
-x+1/2,-y+1/2,z+1/2
x+1/2,-y,-z
-x,-y,-z
x,-y-1/2,z-1/2
x-1/2,y-1/2,-z-1/2
-x-1/2,y,z

loop_
_atom_site_label
_atom_site_type_symbol
_atom_site_fract_x
_atom_site_fract_y
_atom_site_fract_z
_atom_site_occupancy
_atom_site_U_iso_or_equiv
Cs2 Cs+1 0.25 0.418 0.671 1 0.0
Mo1 Mo+6 0.25 0.416 0.224 1 0.0
Cs1 Cs+1 0.25 0.707 0.991 1 0.0
